data_7032593
loop_
_publ_author_name
'Zhang, Jiangwei'
'Zhao, Zhenlin'
'Zhang, Jin'
'She, Shan'
'Huang, Yichao'
'Wei, Yongge'

_publ_section_title
;
 Spontaneous resolution of polyoxometalate-based inorganic-organic hybrids
 driven by solvent and common ion.
;
_journal_issue 46
_journal_name_full 'Dalton transactions (Cambridge, England : 2003)'
_journal_page_first 17296
_journal_page_last 17302
_journal_paper_doi 10.1039/c4dt01954g
_journal_volume 43
_journal_year 2014
_chemical_formula_moiety 'C5 H12 Cr Mo6 O24 3-, 3(C16 H36 N 1+), 3(H2 O)'
_chemical_formula_sum 'C53 H126 Cr Mo6 N3 O27'
_chemical_formula_weight 1865.20
_chemical_name_systematic
;
 ? 
;
_space_group_crystal_system orthorhombic
_space_group_IT_number 62
_space_group_name_Hall '-P 2ac 2n'
_space_group_name_H-M_alt 'P n m a'
_symmetry_space_group_name_Hall '-P 2ac 2n'
_symmetry_space_group_name_H-M 'P n m a'
_atom_sites_solution_hydrogens geom
_atom_sites_solution_primary direct
_atom_sites_solution_secondary difmap
_audit_creation_date 2014-08-29
_audit_creation_method
;
Olex2 1.2
(compiled 2014.06.27 svn.r2953 for OlexSys, GUI svn.r4855)
;
_cell_angle_alpha 90.00
_cell_angle_beta 90.00
_cell_angle_gamma 90.00
_cell_formula_units_Z 4
_cell_length_a 25.2004(17)
_cell_length_b 23.3540(14)
_cell_length_c 15.3020(16)
_cell_measurement_reflns_used 1252
_cell_measurement_temperature 293(2)
_cell_measurement_theta_max 26.00
_cell_measurement_theta_min 3.05
_cell_volume 9005.7(12)
_computing_molecular_graphics
;
O. V. Dolomanov, L. J. Bourhis, R. J. Gildea, J. A. K. Howard and H. Puschmann,
OLEX2: a complete structure solution, refinement and analysis program.
J. Appl. Cryst. (2009). 42, 339-341.
;
_computing_publication_material
;
O. V. Dolomanov, L. J. Bourhis, R. J. Gildea, J. A. K. Howard and H. Puschmann,
OLEX2: a complete structure solution, refinement and analysis program.
J. Appl. Cryst. (2009). 42, 339-341.
;
_computing_structure_refinement 'SHELXL-97 (Sheldrick, 1997)'
_computing_structure_solution 'SHELXS-97 (Sheldrick, 1990)'
_diffrn_ambient_temperature 293(2)
_diffrn_detector_area_resol_mean 16.0971
_diffrn_measured_fraction_theta_full 0.982
_diffrn_measured_fraction_theta_max 0.982
_diffrn_measurement_device_type 'Xcalibur, Eos, Gemini'
_diffrn_measurement_method '\w scans'
_diffrn_radiation_monochromator graphite
_diffrn_radiation_type MoK\a
_diffrn_radiation_wavelength 0.71073
_diffrn_reflns_av_R_equivalents 0.0380
_diffrn_reflns_av_unetI/netI 0.0297
_diffrn_reflns_limit_h_max 31
_diffrn_reflns_limit_h_min -31
_diffrn_reflns_limit_k_max 28
_diffrn_reflns_limit_k_min -28
_diffrn_reflns_limit_l_max 18
_diffrn_reflns_limit_l_min -18
_diffrn_reflns_number 5864
_diffrn_reflns_theta_full 26.00
_diffrn_reflns_theta_max 26.00
_diffrn_reflns_theta_min 3.05
_diffrn_source 'fine-focus sealed tube'
_exptl_absorpt_coefficient_mu 0.989
_exptl_absorpt_correction_T_max 0.670
_exptl_absorpt_correction_T_min 0.624
_exptl_absorpt_correction_type multi-scan
_exptl_crystal_colour pink
_exptl_crystal_density_diffrn 1.401
_exptl_crystal_density_method 'not measured'
_exptl_crystal_description block
_exptl_crystal_F_000 3880
_exptl_crystal_size_max 0.50
_exptl_crystal_size_mid 0.40
_exptl_crystal_size_min 0.40
_platon_squeeze_details
;
;
_refine_diff_density_max 0.563
_refine_diff_density_min -0.449
_refine_diff_density_rms 0.092
_refine_ls_extinction_method none
_refine_ls_goodness_of_fit_ref 1.089
_refine_ls_hydrogen_treatment mixed
_refine_ls_matrix_type full
_refine_ls_number_parameters 362
_refine_ls_number_reflns 9068
_refine_ls_number_restraints 234
_refine_ls_restrained_S_all 1.094
_refine_ls_R_factor_all 0.0685
_refine_ls_R_factor_gt 0.0547
_refine_ls_shift/su_max 0.000
_refine_ls_shift/su_mean 0.000
_refine_ls_structure_factor_coef Fsqd
_refine_ls_weighting_details 'calc w=1/[\s^2^(Fo^2^)+(0.0000P)^2^+370.5782P] where P=(Fo^2^+2Fc^2^)/3'
_refine_ls_weighting_scheme calc
_refine_ls_wR_factor_gt 0.1052
_refine_ls_wR_factor_ref 0.1295
_reflns_number_gt 9043
_reflns_number_total 9068
_reflns_threshold_expression >2sigma(I)
_cod_data_source_file c4dt01954g2.cif
_cod_data_source_block compound2a
_cod_depositor_comments 'Adding full bibliography for 7032591--7032597.cif.'
_cod_original_cell_volume 9005.7(13)
_cod_database_code 7032593
_olex2_refinement_description
;
1. Fixed Uiso
 At 1.2 times of:
  All C(H) groups, All C(H,H) groups, All O(H) groups
 At 1.5 times of:
  All C(H,H,H) groups, All O(H,H) groups
2. Restrained distances
 C11-H11B
 0.9 with sigma of 0.02
 C29-C25
 2.5 with sigma of 0.02
 N1-C21
 1.5 with sigma of 0.02
 C29-C21
 2.5 with sigma of 0.02
 C25-C26
 1.53 with sigma of 0.02
 C31-C32
 1.53 with sigma of 0.02
 C26-C27
 1.53 with sigma of 0.02
 C27-C28
 1.53 with sigma of 0.02
 C31-C29
 2.5 with sigma of 0.02
 C32-C30
 2.5 with sigma of 0.02
 C32-C30
 2.5 with sigma of 0.02
 C29-C30
 1.53 with sigma of 0.02
 C21-C25
 2.5 with sigma of 0.02
 C30-C31
 1.53 with sigma of 0.02
 C25-C27
 2.5 with sigma of 0.02
 H11B-H1AC
 2 with sigma of 0.02
 C24-C23
 1.5 with sigma of 0.02
 N1-C25 = N1-C21 = N1-C29
 1.47 with sigma of 0.01
 C22-C21 = C23-C22 = C24-C23
 1.53 with sigma of 0.01
 N2-C13 = N2-C7
 1.47 with sigma of 0.01
 N2-C17
 1.45 with sigma of 0.01
 C11-C8 = C1A-C11 = C20-C19 = C1B-C12 = C12-C10
 1.53 with sigma of 0.02
 C16-C15
 1.53 with sigma of 0.01
 C9-C10
 1.53 with sigma of 0.01
3. Uiso/Uaniso restraints and constraints
Uanis(O5) \\sim Ueq, Uanis(O9) \\sim Ueq, Uanis(O11) \\sim Ueq, Uanis(O4) \\sim
Ueq, Uanis(O10) \\sim Ueq, Uanis(O17) \\sim Ueq: with sigma of 0.1 and sigma
for terminal atoms of 0.2
Uanis(C14) \\sim Ueq, Uanis(C7) \\sim Ueq, Uanis(N2) \\sim Ueq, Uanis(C17)
\\sim Ueq: with sigma of 0.1 and sigma for terminal atoms of 0.2
Uanis(O1) \\sim Ueq, Uanis(O2) \\sim Ueq, Uanis(O5) \\sim Ueq, Uanis(O12) \\sim
Ueq, Uanis(O13) \\sim Ueq, Uanis(O15) \\sim Ueq, Uanis(O16) \\sim Ueq,
Uanis(O7) \\sim Ueq: with sigma of 0.01 and sigma for terminal atoms of 0.02
Uanis(C4) \\sim Ueq, Uanis(C3) \\sim Ueq, Uanis(C5) \\sim Ueq, Uanis(C6) \\sim
Ueq, Uanis(C9) \\sim Ueq, Uanis(C22) \\sim Ueq, Uanis(C28) \\sim Ueq: with
sigma of 0.01 and sigma for terminal atoms of 0.02
Uanis(C30) \\sim Ueq, Uanis(C31) \\sim Ueq, Uanis(C32) \\sim Ueq, Uanis(O3)
\\sim Ueq, Uanis(C10) \\sim Ueq, Uanis(C13) \\sim Ueq, Uanis(O14) \\sim Ueq,
Uanis(C8) \\sim Ueq: with sigma of 0.01 and sigma for terminal atoms of 0.02
Uanis(C1B) \\sim Ueq, Uanis(C19) \\sim Ueq, Uanis(C20) \\sim Ueq, Uanis(O8)
\\sim Ueq: with sigma of 0.001 and sigma for terminal atoms of 0.002
Uanis(C23) \\sim Ueq, Uanis(C25) \\sim Ueq, Uanis(C27) \\sim Ueq, Uanis(C26)
\\sim Ueq, Uanis(C11) \\sim Ueq, Uanis(N1) \\sim Ueq: with sigma of 0.0001 and
sigma for terminal atoms of 0.0002
Uanis(C23) = Uanis(C24)
Uanis(C21) = Uanis(N1) = Uanis(C29)
Uanis(C1B) = Uanis(C12)
Uanis(C18) = Uanis(C19) = Uanis(C20)
4. Others
 Fixed Sof: H1(0.25) H3A(0.5) H3B(0.5) H6A(0.5) H6B(0.5) H6C(0.5) H25A(0.5)
 H25B(0.5) H30A(0.5) H30B(0.5) H29A(0.5) H29B(0.5) H31A(0.5) H31B(0.5)
 H16D(0.5) H16E(0.25) H17C(0.5) H17D(0.5) H26A(0.5) H26B(0.5) C28(0.5)
 H28A(0.5) H28B(0.5) H28C(0.5) H32A(0.5) H32B(0.5) H32C(0.5)
5.a Free rotating group:
 O15(H15C,H15D), O16(H16D,H16E), O17(H17C,H17D)
5.b Ternary CH refined with riding coordinates:
 O1(H1), O2(H2), C27(H27)
5.c Secondary CH2 refined with riding coordinates:
 C3(H3A,H3B), C4(H4A,H4B), C7(H7A,H7B), C17(H17A,H17B), C13(H13A,H13B),
 C18(H18A,H18B), C9(H9A,H9B), C8(H8A,H8B), C14(H14A,H14B), C15(H15A,H15B),
 C10(H10A,H10B), C19(H19A,H19B), C25(H25A,H25B), C12(H12A,H12B), C30(H30A,H30B),
  C29(H29A,H29B), C31(H31A,H31B), C21(H21A,H21B), C26(H26A,H26B), C23(H23A,
 H23B), C22(H22A,H22B)
5.d Aromatic/amide H refined with riding coordinates:
 C11(H11A)
5.e Idealised Me refined as rotating group:
 C6(H6A,H6B,H6C), C16(H16A,H16B,H16C), C20(H20A,H20B,H20C), C1A(H1AA,H1AB,
 H1AC), C1B(H1BA,H1BB,H1BC), C24(H24A,H24B,H24C), C28(H28A,H28B,H28C), C32(H32A,
 H32B,H32C)
;

loop_
_space_group_symop_id
_space_group_symop_operation_xyz
1 'x, y, z'
2 '-x+1/2, -y, z+1/2'
3 'x+1/2, -y+1/2, -z+1/2'
4 '-x, y+1/2, -z'
5 '-x, -y, -z'
6 'x-1/2, y, -z-1/2'
7 '-x-1/2, y-1/2, z-1/2'
8 'x, -y-1/2, z'

loop_
_atom_site_label
_atom_site_type_symbol
_atom_site_fract_x
_atom_site_fract_y
_atom_site_fract_z
_atom_site_U_iso_or_equiv
_atom_site_adp_type
_atom_site_occupancy
_atom_site_calc_flag
_atom_site_disorder_assembly
_atom_site_disorder_group
_atom_site_site_symmetry_order
_atom_site_refinement_flags_posn
_atom_site_refinement_flags_adp
_atom_site_refinement_flags_occupancy
Mo1 Mo 0.84049(17) 0.67923(16) -0.0371(3) 0.053(3) Uani 1 d . . 1 . . .
Cr Cr 0.7449(3) 0.7500 0.0705(5) 0.038(4) Uani 1 d . . 2 S T P
Mo3 Mo 0.65308(17) 0.67807(16) 0.1826(3) 0.061(3) Uani 1 d . . 1 . . .
Mo2 Mo 0.74718(18) 0.60688(19) 0.0736(3) 0.063(3) Uani 1 d . . 1 . . .
O1 O 0.7797(11) 0.7500 -0.0516(18) 0.030(10) Uani 1 d . . 2 S TU P
H1 H 0.7568 0.7500 -0.1032 0.036 Uiso 0.50 calc . . 2 RS T P
O2 O 0.6960(8) 0.6875(7) 0.0489(12) 0.029(8) Uani 1 d . . 1 . U .
H2 H 0.6743 0.6888 -0.0042 0.035 Uiso 1 calc . . 1 R . .
O3 O 0.7174(12) 0.7500 0.195(2) 0.037(11) Uani 1 d . . 2 S TU P
O9 O 0.8547(9) 0.6777(8) -0.1474(18) 0.054(8) Uani 1 d . . 1 . U .
O6 O 0.7134(9) 0.6308(10) 0.1843(15) 0.060(8) Uani 1 d . . 1 . . .
O4 O 0.7983(8) 0.6888(8) 0.1005(15) 0.033(8) Uani 1 d . . 1 . U .
O5 O 0.7790(9) 0.6293(9) -0.0361(14) 0.053(8) Uani 1 d . . 1 . U .
O13 O 0.6447(9) 0.6788(9) 0.297(2) 0.083(10) Uani 1 d . . 1 . U .
O8 O 0.8750(12) 0.7500 -0.0004(19) 0.051(10) Uani 1 d . . 2 S TU P
O10 O 0.8886(10) 0.6368(11) 0.0089(17) 0.070(8) Uani 1 d . . 1 . U .
O11 O 0.7966(11) 0.5643(11) 0.1154(17) 0.078(9) Uani 1 d . . 1 . U .
O12 O 0.6995(10) 0.5603(11) 0.0351(16) 0.081(9) Uani 1 d . . 1 . U .
O14 O 0.6059(10) 0.6331(10) 0.1425(14) 0.067(8) Uani 1 d . . 1 . U .
C3 C 0.756(2) 0.7500 0.262(4) 0.062(19) Uani 1 d . . 2 S TU P
H3A H 0.7508 0.7165 0.2982 0.074 Uiso 0.50 calc . . 1 R . .
H3B H 0.7508 0.7835 0.2982 0.074 Uiso 0.50 calc . . 1 R . .
C4 C 0.8273(15) 0.6948(15) 0.181(3) 0.053(14) Uani 1 d . . 1 . U .
H4A H 0.8650 0.6962 0.1689 0.064 Uiso 1 calc . . 1 R . .
H4B H 0.8206 0.6619 0.2181 0.064 Uiso 1 calc . . 1 R . .
C5 C 0.811(2) 0.7500 0.230(3) 0.040(17) Uani 1 d . . 2 S TU P
C6 C 0.8481(17) 0.7500 0.314(3) 0.054(17) Uani 1 d . . 2 S TU P
H6A H 0.8308 0.7301 0.3607 0.081 Uiso 0.50 calc A -1 1 GR . .
H6B H 0.8552 0.7888 0.3312 0.081 Uiso 0.50 calc A -1 1 GR . .
H6C H 0.8809 0.7311 0.3000 0.081 Uiso 0.50 calc A -1 1 GR . .
N2 N 0.669(2) 0.502(2) 0.327(3) 0.102(17) Uani 1 d . . 1 D U .
C7 C 0.6992(18) 0.450(2) 0.303(3) 0.110(19) Uani 1 d . . 1 D U .
H7A H 0.6737 0.4188 0.2967 0.132 Uiso 1 calc . . 1 R . .
H7B H 0.7218 0.4400 0.3519 0.132 Uiso 1 calc . . 1 R . .
C17 C 0.7070(19) 0.547(2) 0.343(3) 0.101(18) Uani 1 d . . 1 D U .
H17A H 0.6863 0.5814 0.3554 0.121 Uiso 1 calc . . 1 R . .
H17B H 0.7254 0.5542 0.2886 0.121 Uiso 1 calc . . 1 R . .
C13 C 0.6459(18) 0.487(2) 0.412(3) 0.088(18) Uani 1 d . . 1 D U .
H13A H 0.6744 0.4798 0.4530 0.105 Uiso 1 calc . . 1 R . .
H13B H 0.6255 0.4524 0.4060 0.105 Uiso 1 calc . . 1 R . .
C18 C 0.752(2) 0.544(3) 0.418(4) 0.174(14) Uani 1 d . . 1 . . .
H18A H 0.7356 0.5458 0.4753 0.209 Uiso 1 calc . . 1 R . .
H18B H 0.7709 0.5079 0.4136 0.209 Uiso 1 calc . . 1 R . .
C9 C 0.6351(17) 0.5209(19) 0.255(3) 0.101(18) Uani 1 d . . 1 D U .
H9A H 0.6565 0.5280 0.2037 0.121 Uiso 1 calc . . 1 R . .
H9B H 0.6180 0.5565 0.2717 0.121 Uiso 1 calc . . 1 R . .
C8 C 0.7343(18) 0.4492(18) 0.220(3) 0.118(19) Uani 1 d . . 1 D U .
H8A H 0.7127 0.4635 0.1723 0.141 Uiso 1 calc . . 1 R . .
H8B H 0.7623 0.4772 0.2294 0.141 Uiso 1 calc . . 1 R . .
C14 C 0.610(2) 0.533(2) 0.451(4) 0.13(2) Uani 1 d . . 1 . U .
H14A H 0.5838 0.5436 0.4076 0.162 Uiso 1 calc . . 1 R . .
H14B H 0.6315 0.5669 0.4624 0.162 Uiso 1 calc . . 1 R . .
C15 C 0.581(2) 0.515(2) 0.538(4) 0.14(2) Uani 1 d . . 1 D . .
H15A H 0.5599 0.4816 0.5249 0.164 Uiso 1 calc . . 1 R . .
H15B H 0.6078 0.5041 0.5795 0.164 Uiso 1 calc . . 1 R . .
C16 C 0.544(2) 0.558(2) 0.583(3) 0.18(3) Uani 1 d . . 1 D . .
H16A H 0.5301 0.5846 0.5412 0.270 Uiso 1 calc . . 1 GR . .
H16B H 0.5641 0.5792 0.6266 0.270 Uiso 1 calc . . 1 GR . .
H16C H 0.5157 0.5382 0.6113 0.270 Uiso 1 calc . . 1 GR . .
C10 C 0.5930(18) 0.476(2) 0.235(3) 0.16(2) Uani 1 d . . 1 D U .
H10A H 0.5642 0.4764 0.2770 0.187 Uiso 1 calc . . 1 R . .
H10B H 0.6080 0.4375 0.2320 0.187 Uiso 1 calc . . 1 R . .
N1 N 0.5245(15) 0.7500 0.445(2) 0.168(15) Uani 1 d . . 2 DS TU P
C11 C 0.7611(19) 0.394(2) 0.188(4) 0.135(18) Uani 1 d . . 1 D U .
H11A H 0.76732 0.36905 0.23660 0.162 Uiso 1 calc . . 1 R . .
C19 C 0.7892(19) 0.592(2) 0.407(3) 0.174(14) Uani 1 d . . 1 D U .
H19A H 0.7708 0.6280 0.4165 0.209 Uiso 1 calc . . 1 R . .
H19B H 0.8033 0.5920 0.3481 0.209 Uiso 1 calc . . 1 R . .
C25 C 0.499(2) 0.7500 0.532(3) 0.18(2) Uani 1 d . . 2 DS TU P
H25A H 0.4760 0.7170 0.5305 0.212 Uiso 0.50 calc . . 1 R . .
H25B H 0.4760 0.7830 0.5305 0.212 Uiso 0.50 calc . . 1 R . .
C12 C 0.575(3) 0.497(3) 0.145(4) 0.26(2) Uani 1 d . . 1 D . .
H12A H 0.5600 0.5353 0.1498 0.311 Uiso 1 calc . . 1 R . .
H12B H 0.6054 0.4991 0.1055 0.311 Uiso 1 calc . . 1 R . .
C20 C 0.8342(18) 0.586(2) 0.472(3) 0.174(14) Uani 1 d . . 1 D U .
H20A H 0.8203 0.5731 0.5272 0.261 Uiso 1 calc . . 1 GR . .
H20B H 0.8511 0.6225 0.4800 0.261 Uiso 1 calc . . 1 GR . .
H20C H 0.8595 0.5589 0.4507 0.261 Uiso 1 calc . . 1 GR . .
C1A C 0.814(2) 0.407(3) 0.146(5) 0.27(4) Uani 1 d . . 1 D . .
H1AA H 0.8150 0.3915 0.0879 0.407 Uiso 1 calc . . 1 GR . .
H1AB H 0.8420 0.3910 0.1802 0.407 Uiso 1 calc . . 1 GR . .
H1AC H 0.8188 0.4482 0.1425 0.407 Uiso 1 calc . . 1 DGR . .
C1B C 0.534(2) 0.456(3) 0.111(4) 0.26(2) Uani 1 d . . 1 D U .
H1BA H 0.5446 0.4428 0.0536 0.389 Uiso 1 calc . . 1 GR . .
H1BB H 0.5005 0.4740 0.1079 0.389 Uiso 1 calc . . 1 GR . .
H1BC H 0.5324 0.4232 0.1495 0.389 Uiso 1 calc . . 1 GR . .
O7 O 0.6211(10) 0.7500 0.1479(16) 0.017(9) Uani 1 d . . 2 S TU P
C30 C 0.6263(19) 0.7500 0.517(3) 0.25(4) Uani 1 d . . 2 DS TU P
H30A H 0.6228 0.7164 0.5534 0.305 Uiso 0.50 calc . . 1 R . .
H30B H 0.6228 0.7836 0.5534 0.305 Uiso 0.50 calc . . 1 R . .
C29 C 0.5832(14) 0.7500 0.448(3) 0.168(15) Uani 1 d . . 2 DS T P
H29A H 0.5923 0.7829 0.4126 0.202 Uiso 0.50 calc . . 1 R . .
H29B H 0.5923 0.7171 0.4126 0.202 Uiso 0.50 calc . . 1 R . .
C31 C 0.6810(16) 0.7500 0.473(5) 0.37(7) Uani 1 d . . 2 DS TU P
H31A H 0.6846 0.7164 0.4364 0.446 Uiso 0.50 calc . . 1 R . .
H31B H 0.6846 0.7836 0.4364 0.446 Uiso 0.50 calc . . 1 R . .
O15 O 0.8810(17) 0.3267(15) 0.418(3) 0.168(14) Uani 1 d . . 1 . U .
H15C H 0.9045 0.3071 0.4442 0.252 Uiso 1 d . . 1 G . .
H15D H 0.8640 0.3054 0.3828 0.252 Uiso 1 d . . 1 G . .
O16 O 0.788(3) 0.2500 0.310(5) 0.20(2) Uani 1 d . . 2 S TU P
H16D H 0.7877 0.2845 0.3167 0.303 Uiso 0.50 d . . 1 G . .
H16E H 0.7690 0.2379 0.2728 0.303 Uiso 0.50 d . . 1 G . .
O17 O 0.557(3) 0.7500 0.020(5) 0.22(2) Uani 1 d . . 2 S TU P
H17C H 0.5673 0.7810 0.0397 0.337 Uiso 0.50 d . . 1 G . .
H17D H 0.5739 0.7364 -0.0201 0.337 Uiso 0.50 d . . 1 G . .
H11B H 0.73771 0.37496 0.14574 0.00(8) Uiso 1 d . . 1 D . .
C21 C 0.5034(16) 0.7045(16) 0.386(2) 0.168(15) Uani 1 d . . 1 D . .
H21A H 0.4717 0.6975 0.4207 0.202 Uiso 1 calc . . 1 R . .
H21B H 0.5277 0.6751 0.4063 0.202 Uiso 1 calc . . 1 R . .
C26 C 0.521(2) 0.7500 0.625(3) 0.47(4) Uani 1 d . . 2 DS TU P
H26A H 0.5426 0.7164 0.6338 0.569 Uiso 0.50 calc . . 1 R . .
H26B H 0.5426 0.7836 0.6338 0.569 Uiso 0.50 calc . . 1 R . .
C23 C 0.485(2) 0.606(2) 0.316(4) 0.25(2) Uani 1 d . . 1 D U .
H23A H 0.5168 0.5887 0.2934 0.304 Uiso 1 calc . . 1 R . .
H23B H 0.4799 0.5939 0.3768 0.304 Uiso 1 calc . . 1 R . .
C22 C 0.484(3) 0.671(2) 0.307(3) 0.23(3) Uani 1 d . . 1 D U .
H22A H 0.5065 0.6807 0.2573 0.278 Uiso 1 calc . . 1 R . .
H22B H 0.4484 0.6827 0.2932 0.278 Uiso 1 calc . . 1 R . .
C24 C 0.437(2) 0.590(3) 0.261(4) 0.25(2) Uani 1 d . . 1 D . .
H24A H 0.4089 0.5756 0.2978 0.381 Uiso 1 calc . . 1 GR . .
H24B H 0.4463 0.5620 0.2186 0.381 Uiso 1 calc . . 1 GR . .
H24C H 0.4240 0.6241 0.2315 0.381 Uiso 1 calc . . 1 GR . .
C28 C 0.491(4) 0.692(3) 0.730(6) 0.18(5) Uani 0.50 d . . 1 D U .
H28A H 0.5000 0.6976 0.7904 0.275 Uiso 0.50 calc . . 1 GR . .
H28B H 0.5214 0.6775 0.6992 0.275 Uiso 0.50 calc . . 1 GR . .
H28C H 0.4620 0.6662 0.7248 0.275 Uiso 0.50 calc . . 1 GR . .
C27 C 0.476(3) 0.7500 0.690(3) 0.14(2) Uani 1 d . . 2 DS TU P
H27 H 0.4403 0.7500 0.6633 0.168 Uiso 1 calc . . 2 RS T P
C32 C 0.724(2) 0.7500 0.542(7) 0.38(8) Uani 1 d . . 2 DS TU P
H32A H 0.7326 0.7887 0.5582 0.573 Uiso 0.50 calc B -1 1 GR . .
H32B H 0.7554 0.7316 0.5196 0.573 Uiso 0.50 calc B -1 1 GR . .
H32C H 0.7121 0.7296 0.5931 0.573 Uiso 0.50 calc B -1 1 GR . .

loop_
_atom_site_aniso_label
_atom_site_aniso_U_11
_atom_site_aniso_U_22
_atom_site_aniso_U_33
_atom_site_aniso_U_23
_atom_site_aniso_U_13
_atom_site_aniso_U_12
Mo1 0.045(4) 0.053(4) 0.062(6) -0.007(3) 0.003(3) 0.003(3)
Cr 0.035(8) 0.027(9) 0.054(9) 0.000 -0.020(7) 0.000
Mo3 0.041(4) 0.056(5) 0.087(5) 0.007(3) 0.004(3) 0.006(4)
Mo2 0.055(4) 0.042(4) 0.093(5) 0.002(3) 0.006(4) -0.001(4)
O1 0.029(13) 0.029(13) 0.034(13) 0.000 0.000(10) 0.000
O2 0.032(11) 0.030(11) 0.024(11) 0.003(8) -0.008(9) 0.000(9)
O3 0.033(14) 0.040(14) 0.036(14) 0.000 0.004(10) 0.000
O9 0.07(2) 0.06(2) 0.04(2) -0.016(15) -0.009(17) -0.021(14)
O6 0.04(2) 0.06(2) 0.07(2) 0.015(18) 0.019(18) -0.02(2)
O4 0.043(18) 0.03(2) 0.02(2) -0.013(15) 0.021(17) -0.020(16)
O5 0.052(11) 0.053(11) 0.053(11) -0.002(9) -0.001(9) -0.006(9)
O13 0.080(17) 0.084(17) 0.085(18) 0.007(14) 0.022(14) 0.002(13)
O8 0.051(11) 0.051(11) 0.051(11) 0.000 0.0000(11) 0.000
O10 0.05(2) 0.07(2) 0.09(2) -0.030(19) 0.036(19) -0.01(2)
O11 0.06(2) 0.06(2) 0.11(2) 0.022(19) 0.029(19) 0.01(2)
O12 0.071(16) 0.065(16) 0.107(17) -0.027(14) 0.008(14) 0.009(15)
O14 0.066(15) 0.068(15) 0.068(15) -0.019(13) -0.017(13) -0.014(15)
C3 0.06(2) 0.06(2) 0.06(2) 0.000 0.000(11) 0.000
C4 0.052(17) 0.051(17) 0.056(17) 0.003(10) -0.001(10) 0.002(10)
C5 0.041(19) 0.041(19) 0.038(19) 0.000 0.001(10) 0.000
C6 0.05(2) 0.07(2) 0.04(2) 0.000 -0.003(19) 0.000
N2 0.13(4) 0.06(4) 0.11(4) 0.02(4) 0.00(4) 0.00(3)
C7 0.12(4) 0.09(5) 0.12(5) 0.07(4) 0.02(4) -0.01(4)
C17 0.15(5) 0.09(4) 0.07(4) -0.01(3) 0.01(4) 0.02(4)
C13 0.09(2) 0.09(2) 0.09(2) 0.000(10) 0.003(10) 0.006(10)
C18 0.174(14) 0.174(14) 0.174(14) 0.0001(10) -0.0001(10) 0.0000(10)
C9 0.10(2) 0.10(2) 0.10(2) 0.001(10) -0.005(10) -0.003(10)
C8 0.12(2) 0.12(2) 0.12(2) -0.003(10) 0.001(10) 0.000(10)
C14 0.12(4) 0.14(5) 0.14(5) 0.00(4) 0.06(4) 0.05(4)
C15 0.07(5) 0.19(7) 0.14(7) -0.03(6) 0.00(4) -0.06(5)
C16 0.21(7) 0.24(7) 0.09(5) 0.03(4) 0.03(4) 0.13(6)
C10 0.16(2) 0.15(2) 0.16(2) 0.000(10) -0.003(10) -0.006(11)
N1 0.168(15) 0.168(15) 0.168(15) 0.000 0.0000(11) 0.000
C11 0.135(18) 0.135(18) 0.135(18) 0.0000(11) 0.0000(11) 0.0000(11)
C19 0.174(14) 0.174(14) 0.174(14) 0.0001(10) -0.0001(10) 0.0000(10)
C25 0.18(2) 0.18(2) 0.18(2) 0.000 0.0000(11) 0.000
C12 0.26(2) 0.26(2) 0.26(2) 0.000(2) 0.000(2) 0.000(2)
C20 0.174(14) 0.174(14) 0.174(14) 0.0001(10) -0.0001(10) 0.0000(10)
C1A 0.17(6) 0.32(9) 0.32(9) 0.06(7) 0.17(7) 0.04(6)
C1B 0.26(2) 0.26(2) 0.26(2) 0.000(2) 0.000(2) 0.000(2)
O7 0.017(12) 0.020(13) 0.015(12) 0.000 0.001(9) 0.000
C30 0.25(4) 0.26(4) 0.25(4) 0.000 0.000(11) 0.000
C29 0.168(15) 0.168(15) 0.168(15) 0.000 0.0000(11) 0.000
C31 0.37(7) 0.37(7) 0.37(7) 0.000 0.001(11) 0.000
O15 0.15(2) 0.20(2) 0.15(2) -0.029(17) 0.029(17) 0.037(18)
O16 0.20(3) 0.20(3) 0.20(3) 0.000 0.01(2) 0.000
O17 0.26(8) 0.21(6) 0.20(6) 0.000 0.04(6) 0.000
C21 0.168(15) 0.168(15) 0.168(15) 0.000 0.0000(11) 0.000
C26 0.47(4) 0.47(4) 0.47(4) 0.000 0.0000(11) 0.000
C23 0.25(2) 0.25(2) 0.25(2) 0.0000(11) 0.0000(11) 0.0000(11)
C22 0.23(3) 0.23(3) 0.23(3) 0.004(11) -0.003(11) 0.006(11)
C24 0.25(2) 0.25(2) 0.25(2) 0.0000(11) 0.0000(11) 0.0000(11)
C28 0.18(5) 0.19(5) 0.18(5) 0.00(2) 0.00(2) 0.00(2)
C27 0.14(2) 0.14(2) 0.14(2) 0.000 0.0000(11) 0.000
C32 0.38(8) 0.38(8) 0.38(8) 0.000 0.00(2) 0.000

loop_
_atom_type_symbol
_atom_type_description
_atom_type_scat_dispersion_real
_atom_type_scat_dispersion_imag
_atom_type_scat_source
C C 0.0033 0.0016 'International Tables Vol C Tables 4.2.6.8 and 6.1.1.4'
H H 0.0000 0.0000 'International Tables Vol C Tables 4.2.6.8 and 6.1.1.4'
Cr Cr 0.3209 0.6236 'International Tables Vol C Tables 4.2.6.8 and 6.1.1.4'
Mo Mo -1.6832 0.6857 'International Tables Vol C Tables 4.2.6.8 and 6.1.1.4'
N N 0.0061 0.0033 'International Tables Vol C Tables 4.2.6.8 and 6.1.1.4'
O O 0.0106 0.0060 'International Tables Vol C Tables 4.2.6.8 and 6.1.1.4'

loop_
_geom_angle_atom_site_label_1
_geom_angle_atom_site_label_2
_geom_angle_atom_site_label_3
_geom_angle
_geom_angle_site_symmetry_1
_geom_angle_site_symmetry_3
O1 Mo1 O4 73.4(9) . .
O9 Mo1 O1 93.4(10) . .
O9 Mo1 O4 164.6(10) . .
O9 Mo1 O5 99.3(9) . .
O9 Mo1 O8 101.9(10) . .
O5 Mo1 O1 84.2(8) . .
O5 Mo1 O4 72.0(8) . .
O5 Mo1 O8 149.7(10) . .
O8 Mo1 O1 73.2(9) . .
O8 Mo1 O4 82.1(10) . .
O10 Mo1 O1 159.9(10) . .
O10 Mo1 O9 104.1(10) . .
O10 Mo1 O4 90.4(9) . .
O10 Mo1 O5 102.4(9) . .
O10 Mo1 O8 93.2(10) . .
O2 Cr O1 96.7(8) 8_575 .
O2 Cr O1 96.7(8) . .
O2 Cr O2 97.8(11) . 8_575
O2 Cr O3 86.7(9) 8_575 .
O2 Cr O3 86.7(9) . .
O2 Cr O4 85.9(8) . .
O2 Cr O4 175.4(8) 8_575 .
O2 Cr O4 85.9(8) 8_575 8_575
O2 Cr O4 175.4(8) . 8_575
O3 Cr O1 174.9(12) . .
O4 Cr O1 85.5(8) . .
O4 Cr O1 85.5(8) 8_575 .
O4 Cr O3 90.9(9) 8_575 .
O4 Cr O3 90.9(9) . .
O4 Cr O4 90.2(12) . 8_575
O2 Mo3 O3 71.3(9) . .
O6 Mo3 O2 72.0(8) . .
O6 Mo3 O3 82.0(9) . .
O6 Mo3 O7 148.2(10) . .
O13 Mo3 O2 158.2(10) . .
O13 Mo3 O3 89.9(11) . .
O13 Mo3 O6 95.1(10) . .
O13 Mo3 O7 102.4(10) . .
O14 Mo3 O2 93.8(9) . .
O14 Mo3 O3 162.8(11) . .
O14 Mo3 O6 102.0(10) . .
O14 Mo3 O13 106.3(11) . .
O14 Mo3 O7 98.4(10) . .
O7 Mo3 O2 82.6(9) . .
O7 Mo3 O3 71.8(9) . .
O2 Mo2 O4 70.8(8) . .
O6 Mo2 O2 70.7(8) . .
O6 Mo2 O4 81.7(8) . .
O5 Mo2 O2 82.4(8) . .
O5 Mo2 O6 147.8(9) . .
O5 Mo2 O4 72.7(8) . .
O11 Mo2 O2 159.5(9) . .
O11 Mo2 O6 99.0(11) . .
O11 Mo2 O4 90.5(9) . .
O11 Mo2 O5 100.4(10) . .
O11 Mo2 O12 105.5(11) . .
O12 Mo2 O2 94.0(9) . .
O12 Mo2 O6 99.9(10) . .
O12 Mo2 O4 163.4(10) . .
O12 Mo2 O5 99.4(10) . .
Mo1 O1 Mo1 93.8(10) 8_575 .
Mo1 O1 H1 118.6 . .
Mo1 O1 H1 118.6 8_575 .
Cr O1 Mo1 101.5(9) . 8_575
Cr O1 Mo1 101.5(9) . .
Cr O1 H1 118.6 . .
Cr O2 Mo3 102.5(8) . .
Cr O2 Mo2 103.4(8) . .
Cr O2 H2 118.2 . .
Mo3 O2 H2 118.2 . .
Mo2 O2 Mo3 92.2(6) . .
Mo2 O2 H2 118.2 . .
Cr O3 Mo3 99.4(11) . 8_575
Cr O3 Mo3 99.4(11) . .
Mo3 O3 Mo3 91.7(11) . 8_575
C3 O3 Cr 117(3) . .
C3 O3 Mo3 122.2(16) . .
C3 O3 Mo3 122.2(16) . 8_575
Mo3 O6 Mo2 120.2(12) . .
Cr O4 Mo1 99.5(10) . .
Cr O4 Mo2 99.9(9) . .
Mo2 O4 Mo1 90.8(8) . .
C4 O4 Mo1 122.9(19) . .
C4 O4 Cr 118(2) . .
C4 O4 Mo2 120.5(19) . .
Mo2 O5 Mo1 120.1(11) . .
Mo1 O8 Mo1 115.9(15) . 8_575
O3 C3 H3A 108.8 . .
O3 C3 H3B 108.9 . .
O3 C3 C5 114(5) . .
H3A C3 H3B 107.6 . .
C5 C3 H3A 108.8 . .
C5 C3 H3B 108.8 . .
O4 C4 H4A 109.5 . .
O4 C4 H4B 109.4 . .
O4 C4 C5 111(4) . .
H4A C4 H4B 108.1 . .
C5 C4 H4A 109.6 . .
C5 C4 H4B 109.5 . .
C3 C5 C4 115(3) . 8_575
C3 C5 C4 115(3) . .
C3 C5 C6 107(4) . .
C4 C5 C4 113(4) . 8_575
C4 C5 C6 103(3) 8_575 .
C4 C5 C6 103(3) . .
C5 C6 H6A 109.4 . .
C5 C6 H6B 109.5 . .
C5 C6 H6C 109.5 . .
C17 N2 C7 108(5) . .
C17 N2 C13 106(4) . .
C17 N2 C9 107(4) . .
C13 N2 C7 104(5) . .
C9 N2 C7 112(4) . .
C9 N2 C13 120(4) . .
N2 C7 H7A 107.1 . .
N2 C7 H7B 107.5 . .
N2 C7 C8 120(4) . .
H7A C7 H7B 106.9 . .
C8 C7 H7A 107.0 . .
C8 C7 H7B 107.4 . .
N2 C17 H17A 106.5 . .
N2 C17 H17B 106.5 . .
N2 C17 C18 123(5) . .
H17A C17 H17B 106.5 . .
C18 C17 H17A 106.6 . .
C18 C17 H17B 106.5 . .
N2 C13 H13A 108.8 . .
N2 C13 H13B 108.3 . .
N2 C13 C14 115(5) . .
H13A C13 H13B 107.4 . .
C14 C13 H13A 108.6 . .
C14 C13 H13B 108.2 . .
C17 C18 H18A 109.8 . .
C17 C18 H18B 109.9 . .
H18A C18 H18B 108.3 . .
C19 C18 C17 109(5) . .
C19 C18 H18A 109.6 . .
C19 C18 H18B 110.0 . .
N2 C9 H9A 109.5 . .
N2 C9 H9B 109.8 . .
N2 C9 C10 110(4) . .
H9A C9 H9B 108.1 . .
C10 C9 H9A 109.4 . .
C10 C9 H9B 109.7 . .
C7 C8 H8A 107.1 . .
C7 C8 H8B 106.8 . .
H8A C8 H8B 106.8 . .
C11 C8 C7 122(4) . .
C11 C8 H8A 107.0 . .
C11 C8 H8B 106.9 . .
C13 C14 H14A 108.8 . .
C13 C14 H14B 108.4 . .
C13 C14 C15 115(5) . .
H14A C14 H14B 107.5 . .
C15 C14 H14A 108.5 . .
C15 C14 H14B 108.4 . .
C14 C15 H15A 107.1 . .
C14 C15 H15B 107.3 . .
H15A C15 H15B 106.9 . .
C16 C15 C14 120(5) . .
C16 C15 H15A 107.7 . .
C16 C15 H15B 107.4 . .
C15 C16 H16A 109.7 . .
C15 C16 H16B 109.7 . .
C15 C16 H16C 109.0 . .
H16A C16 H16B 109.5 . .
H16A C16 H16C 109.5 . .
H16B C16 H16C 109.5 . .
C9 C10 H10A 111.8 . .
C9 C10 H10B 112.2 . .
C9 C10 C12 99(4) . .
H10A C10 H10B 109.7 . .
C12 C10 H10A 111.9 . .
C12 C10 H10B 111.8 . .
C25 N1 C21 112.9(14) . .
C25 N1 C21 112.9(13) . 8_575
C29 N1 C25 113.4(16) . .
C29 N1 C21 112.3(13) . 8_575
C29 N1 C21 112.3(13) . .
C21 N1 C21 91(4) 8_575 .
C8 C11 H11A 110.00 . .
C8 C11 H11B 109.00 . .
H11A C11 H11B 110.00 . .
C1A C11 C8 111(5) . .
C1A C11 H11A 108.00 . .
C1A C11 H11B 110.00 . .
C18 C19 H19A 110.0 . .
C18 C19 H19B 109.6 . .
C18 C19 C20 109(5) . .
H19A C19 H19B 108.2 . .
C20 C19 H19A 110.0 . .
C20 C19 H19B 109.6 . .
N1 C25 H25A 103.7 . .
N1 C25 H25B 103.7 . .
N1 C25 C26 134(4) . .
H25A C25 H25B 105.4 . .
C26 C25 H25A 103.8 . .
C26 C25 H25B 103.8 . .
C10 C12 H12A 110.2 . .
C10 C12 H12B 110.3 . .
H12A C12 H12B 108.6 . .
C1B C12 C10 107(5) . .
C1B C12 H12A 110.3 . .
C1B C12 H12B 110.2 . .
C19 C20 H20A 109.3 . .
C19 C20 H20B 109.4 . .
C19 C20 H20C 109.7 . .
H20A C20 H20B 109.5 . .
H20A C20 H20C 109.5 . .
H20B C20 H20C 109.5 . .
C11 C1A H1AA 108.9 . .
C11 C1A H1AB 109.6 . .
C11 C1A H1AC 109.9 . .
C11 C1A H11B 27.00 . .
H1AA C1A H1AB 109.5 . .
H1AA C1A H1AC 109.5 . .
H1AA C1A H11B 83.00 . .
H1AB C1A H1AC 109.5 . .
H1AB C1A H11B 123.00 . .
H1AC C1A H11B 118.00 . .
C12 C1B H1BA 109.7 . .
C12 C1B H1BB 109.5 . .
C12 C1B H1BC 109.4 . .
H1BA C1B H1BB 109.4 . .
H1BA C1B H1BC 109.4 . .
H1BB C1B H1BC 109.4 . .
Mo3 O7 Mo3 120.2(13) . 8_575
H30A C30 H30B 108.1 . .
C29 C30 H30A 109.7 . .
C29 C30 H30B 109.7 . .
C29 C30 C31 110(2) . .
C31 C30 H30A 109.5 . .
C31 C30 H30B 109.5 . .
N1 C29 C30 138(3) . .
N1 C29 H29A 102.6 . .
N1 C29 H29B 102.6 . .
C30 C29 H29A 102.6 . .
C30 C29 H29B 102.6 . .
H29A C29 H29B 104.9 . .
C30 C31 H31A 109.6 . .
C30 C31 H31B 109.6 . .
H31A C31 H31B 108.2 . .
C32 C31 C30 110.0(19) . .
C32 C31 H31A 109.8 . .
C32 C31 H31B 109.8 . .
H15C O15 H15D 109.6 . .
H16D O16 H16E 115.1 . .
H17C O17 H17D 118.0 . .
N1 C21 H21A 95.2 . .
N1 C21 H21B 94.9 . .
N1 C21 C22 164(4) . .
H21A C21 H21B 103.2 . .
C22 C21 H21A 95.0 . .
C22 C21 H21B 94.8 . .
C25 C26 H26A 109.4 . .
C25 C26 H26B 109.4 . .
H26A C26 H26B 108.1 . .
C27 C26 C25 111(2) . .
C27 C26 H26A 109.6 . .
C27 C26 H26B 109.6 . .
H23A C23 H23B 109.5 . .
C22 C23 H23A 111.9 . .
C22 C23 H23B 111.5 . .
C24 C23 H23A 112.0 . .
C24 C23 H23B 111.6 . .
C24 C23 C22 100(4) . .
C21 C22 C23 116(5) . .
C21 C22 H22A 108.3 . .
C21 C22 H22B 108.3 . .
C23 C22 H22A 108.2 . .
C23 C22 H22B 108.4 . .
H22A C22 H22B 107.5 . .
C23 C24 H24A 110.00 . .
C23 C24 H24B 111.00 . .
C23 C24 H24C 109.00 . .
H24A C24 H24B 110.00 . .
H24A C24 H24C 108.00 . .
H24B C24 H24C 109.00 . .
H28A C28 H28B 107.5 . .
H28A C28 H28C 107.2 . .
H28B C28 H28C 107.7 . .
C27 C28 H28A 111.3 . .
C27 C28 H28B 110.7 . .
C27 C28 H28C 112.3 . .
C26 C27 C28 94(5) . .
C26 C27 C28 94(5) . 8_575
C26 C27 H27 114.5 . .
C28 C27 C28 123(9) 8_575 .
C28 C27 H27 113.5 8_575 .
C28 C27 H27 113.5 . .
C31 C32 H32A 110.00 . .
C31 C32 H32B 110.00 . .
C31 C32 H32C 110.00 . .

loop_
_geom_bond_atom_site_label_1
_geom_bond_atom_site_label_2
_geom_bond_distance
_geom_bond_site_symmetry_2
Mo1 O1 2.26(2) .
Mo1 O9 1.73(3) .
Mo1 O4 2.37(2) .
Mo1 O5 1.94(2) .
Mo1 O8 1.950(16) .
Mo1 O10 1.72(3) .
Cr O1 2.06(3) .
Cr O2 1.94(2) 8_575
Cr O2 1.94(2) .
Cr O3 2.02(3) .
Cr O4 2.02(2) .
Cr O4 2.02(2) 8_575
Mo3 O2 2.325(19) .
Mo3 O3 2.34(2) .
Mo3 O6 1.88(3) .
Mo3 O13 1.76(3) .
Mo3 O14 1.70(3) .
Mo3 O7 1.937(13) .
Mo2 O2 2.312(19) .
Mo2 O6 1.98(2) .
Mo2 O4 2.34(2) .
Mo2 O5 1.93(2) .
Mo2 O11 1.72(3) .
Mo2 O12 1.72(3) .
O1 Mo1 2.26(2) 8_575
O1 H1 0.9800 .
O2 H2 0.9800 .
O3 Mo3 2.34(2) 8_575
O3 C3 1.42(5) .
O4 C4 1.44(3) .
O8 Mo1 1.950(16) 8_575
C3 H3A 0.9700 .
C3 H3B 0.9700 .
C3 C5 1.46(5) .
C4 H4A 0.9700 .
C4 H4B 0.9700 .
C4 C5 1.55(4) .
C5 C4 1.55(4) 8_575
C5 C6 1.60(5) .
C6 H6A 0.9600 .
C6 H6B 0.9600 .
C6 H6C 0.9600 .
N2 C7 1.473(11) .
N2 C17 1.452(11) .
N2 C13 1.470(11) .
N2 C9 1.46(5) .
C7 H7A 0.9700 .
C7 H7B 0.9700 .
C7 C8 1.55(5) .
C17 H17A 0.9700 .
C17 H17B 0.9700 .
C17 C18 1.61(5) .
C13 H13A 0.9700 .
C13 H13B 0.9700 .
C13 C14 1.52(5) .
C18 H18A 0.9700 .
C18 H18B 0.9700 .
C18 C19 1.47(6) .
C9 H9A 0.9700 .
C9 H9B 0.9700 .
C9 C10 1.529(11) .
C8 H8A 0.9700 .
C8 H8B 0.9700 .
C8 C11 1.53(2) .
C14 H14A 0.9700 .
C14 H14B 0.9700 .
C14 C15 1.58(5) .
C15 H15A 0.9700 .
C15 H15B 0.9700 .
C15 C16 1.530(11) .
C16 H16A 0.9600 .
C16 H16B 0.9600 .
C16 H16C 0.9600 .
C10 H10A 0.9700 .
C10 H10B 0.9700 .
C10 C12 1.53(2) .
N1 C25 1.481(10) .
N1 C29 1.479(10) .
N1 C21 1.488(9) .
N1 C21 1.488(9) 8_575
C11 H11A 0.9300 .
C11 C1A 1.51(2) .
C11 H11B 0.9800 .
C19 H19A 0.9700 .
C19 H19B 0.9700 .
C19 C20 1.51(2) .
C25 H25A 0.9700 .
C25 H25B 0.9700 .
C25 C26 1.52(2) .
C12 H12A 0.9700 .
C12 H12B 0.9700 .
C12 C1B 1.51(2) .
C20 H20A 0.9600 .
C20 H20B 0.9600 .
C20 H20C 0.9600 .
C1A H1AA 0.9600 .
C1A H1AB 0.9600 .
C1A H1AC 0.9600 .
C1A H11B 2.06 .
C1B H1BA 0.9606 .
C1B H1BB 0.9606 .
C1B H1BC 0.9606 .
O7 Mo3 1.938(13) 8_575
C30 H30A 0.9700 .
C30 H30B 0.9700 .
C30 C29 1.51(2) .
C30 C31 1.53(2) .
C29 H29A 0.9700 .
C29 H29B 0.9700 .
C31 H31A 0.9700 .
C31 H31B 0.9700 .
C31 C32 1.52(2) .
O15 H15C 0.8496 .
O15 H15D 0.8512 .
O16 H16D 0.8115 .
O16 H16E 0.8028 .
O17 H17C 0.8231 .
O17 H17D 0.8066 .
C21 H21A 0.9700 .
C21 H21B 0.9700 .
C21 C22 1.526(11) .
C26 H26A 0.9700 .
C26 H26B 0.9700 .
C26 C27 1.52(2) .
C23 H23A 0.9700 .
C23 H23B 0.9700 .
C23 C22 1.527(11) .
C23 C24 1.520(10) .
C22 H22A 0.9700 .
C22 H22B 0.9700 .
C24 H24A 0.9700 .
C24 H24B 0.9500 .
C24 H24C 0.9700 .
C28 H28A 0.9794 .
C28 H28B 0.9785 .
C28 H28C 0.9500 .
C28 C27 1.53(2) .
C27 C28 1.53(2) 8_575
C27 H27 0.9800 .
C32 H32A 0.9600 .
C32 H32B 0.9600 .
C32 H32C 0.9600 .

loop_
_geom_torsion_atom_site_label_1
_geom_torsion_atom_site_label_2
_geom_torsion_atom_site_label_3
_geom_torsion_atom_site_label_4
_geom_torsion
_geom_torsion_site_symmetry_1
_geom_torsion_site_symmetry_4
Mo1 O4 C4 C5 124(2) . .
Cr O3 C3 C5 0.000(4) . .
Cr O4 C4 C5 0(4) . .
Mo3 O3 C3 C5 -122.0(18) 8_575 .
Mo3 O3 C3 C5 122.0(18) . .
Mo2 O4 C4 C5 -123(3) . .
O1 Mo1 O4 Cr 2.6(7) . .
O1 Mo1 O4 Mo2 102.7(9) . .
O1 Mo1 O4 C4 -129(2) . .
O1 Mo1 O5 Mo2 -93.5(13) . .
O1 Mo1 O8 Mo1 -17.3(14) . 8_575
O1 Cr O2 Mo3 178.5(8) . .
O1 Cr O2 Mo2 83.1(9) . .
O1 Cr O3 Mo3 133.3(7) . 8_575
O1 Cr O3 Mo3 -133.4(7) . .
O1 Cr O3 C3 -0.001(17) . .
O1 Cr O4 Mo1 -2.7(8) . .
O1 Cr O4 Mo2 -95.2(9) . .
O1 Cr O4 C4 132(2) . .
O2 Cr O1 Mo1 -82.5(10) . .
O2 Cr O1 Mo1 178.8(8) 8_575 .
O2 Cr O1 Mo1 82.5(10) 8_575 8_575
O2 Cr O1 Mo1 -178.8(8) . 8_575
O2 Cr O2 Mo3 -83.8(9) 8_575 .
O2 Cr O2 Mo2 -179.2(2) 8_575 .
O2 Cr O3 Mo3 -95.6(9) . 8_575
O2 Cr O3 Mo3 -2.3(8) . .
O2 Cr O3 Mo3 95.6(9) 8_575 .
O2 Cr O3 Mo3 2.3(8) 8_575 8_575
O2 Cr O3 C3 -131.0(5) 8_575 .
O2 Cr O3 C3 131.0(6) . .
O2 Cr O4 Mo1 94.3(9) . .
O2 Cr O4 Mo1 -121(10) 8_575 .
O2 Cr O4 Mo2 1.8(8) . .
O2 Cr O4 Mo2 146(10) 8_575 .
O2 Cr O4 C4 14(11) 8_575 .
O2 Cr O4 C4 -131(2) . .
O2 Mo3 O3 Cr 2.1(7) . .
O2 Mo3 O3 Mo3 101.9(10) . 8_575
O2 Mo3 O3 C3 -128(3) . .
O2 Mo3 O6 Mo2 -20.0(10) . .
O2 Mo3 O7 Mo3 -92.1(14) . 8_575
O2 Mo2 O6 Mo3 20.3(10) . .
O2 Mo2 O4 Mo1 -101.4(8) . .
O2 Mo2 O4 Cr -1.6(7) . .
O2 Mo2 O4 C4 129(2) . .
O2 Mo2 O5 Mo1 91.4(12) . .
O3 Cr O1 Mo1 48.2(7) . .
O3 Cr O1 Mo1 -48.2(7) . 8_575
O3 Cr O2 Mo3 2.4(9) . .
O3 Cr O2 Mo2 -93.0(9) . .
O3 Cr O4 Mo1 -179.1(8) . .
O3 Cr O4 Mo2 88.5(9) . .
O3 Cr O4 C4 -44(2) . .
O3 Mo3 O2 Cr -2.2(8) . .
O3 Mo3 O2 Mo2 102.0(9) . .
O3 Mo3 O6 Mo2 -92.8(13) . .
O3 Mo3 O7 Mo3 -19.4(13) . 8_575
O3 C3 C5 C4 67(4) . 8_575
O3 C3 C5 C4 -67(4) . .
O3 C3 C5 C6 180.000(3) . .
O9 Mo1 O1 Mo1 -88.1(10) . 8_575
O9 Mo1 O1 Cr 169.4(9) . .
O9 Mo1 O4 Cr -29(3) . .
O9 Mo1 O4 Mo2 71(3) . .
O9 Mo1 O4 C4 -161(3) . .
O9 Mo1 O5 Mo2 174.0(12) . .
O9 Mo1 O8 Mo1 72.6(16) . 8_575
O6 Mo3 O2 Cr -89.6(10) . .
O6 Mo3 O2 Mo2 14.6(8) . .
O6 Mo3 O3 Cr 75.7(10) . .
O6 Mo3 O3 Mo3 175.5(11) . 8_575
O6 Mo3 O3 C3 -54(3) . .
O6 Mo3 O7 Mo3 -55(3) . 8_575
O6 Mo2 O2 Cr 89.4(10) . .
O6 Mo2 O2 Mo3 -14.0(7) . .
O6 Mo2 O4 Mo1 -173.8(9) . .
O6 Mo2 O4 Cr -74.0(10) . .
O6 Mo2 O4 C4 57(2) . .
O6 Mo2 O5 Mo1 58(2) . .
O4 Mo1 O1 Mo1 100.0(10) . 8_575
O4 Mo1 O1 Cr -2.5(7) . .
O4 Mo1 O5 Mo2 -19.1(11) . .
O4 Mo1 O8 Mo1 -92.3(15) . 8_575
O4 Cr O1 Mo1 -93.5(9) . 8_575
O4 Cr O1 Mo1 -2.9(8) 8_575 8_575
O4 Cr O1 Mo1 93.5(9) 8_575 .
O4 Cr O1 Mo1 2.9(8) . .
O4 Cr O2 Mo3 60(11) 8_575 .
O4 Cr O2 Mo3 93.5(9) . .
O4 Cr O2 Mo2 -1.9(8) . .
O4 Cr O2 Mo2 -35(11) 8_575 .
O4 Cr O3 Mo3 178.5(8) . 8_575
O4 Cr O3 Mo3 -88.2(10) . .
O4 Cr O3 Mo3 -178.5(8) 8_575 .
O4 Cr O3 Mo3 88.2(10) 8_575 8_575
O4 Cr O3 C3 -45.1(6) 8_575 .
O4 Cr O3 C3 45.1(6) . .
O4 Cr O4 Mo1 -88.2(10) 8_575 .
O4 Cr O4 Mo2 179.3(2) 8_575 .
O4 Cr O4 C4 47(2) 8_575 .
O4 Mo2 O2 Cr 1.7(7) . .
O4 Mo2 O2 Mo3 -101.7(8) . .
O4 Mo2 O6 Mo3 92.7(12) . .
O4 Mo2 O5 Mo1 19.3(11) . .
O4 C4 C5 C3 67(5) . .
O4 C4 C5 C4 -67(5) . 8_575
O4 C4 C5 C6 -178(3) . .
O5 Mo1 O1 Mo1 173.0(10) . 8_575
O5 Mo1 O1 Cr 70.4(9) . .
O5 Mo1 O4 Cr -86.6(10) . .
O5 Mo1 O4 Mo2 13.5(8) . .
O5 Mo1 O4 C4 141(2) . .
O5 Mo1 O8 Mo1 -61(3) . 8_575
O5 Mo2 O2 Cr -72.6(9) . .
O5 Mo2 O2 Mo3 -176.0(8) . .
O5 Mo2 O6 Mo3 55(2) . .
O5 Mo2 O4 Mo1 -13.5(8) . .
O5 Mo2 O4 Cr 86.2(10) . .
O5 Mo2 O4 C4 -143(2) . .
O13 Mo3 O2 Cr -34(3) . .
O13 Mo3 O2 Mo2 70(2) . .
O13 Mo3 O3 Cr 170.8(11) . .
O13 Mo3 O3 Mo3 -89.3(11) . 8_575
O13 Mo3 O3 C3 41(3) . .
O13 Mo3 O6 Mo2 178.0(12) . .
O13 Mo3 O7 Mo3 66.4(16) . 8_575
O8 Mo1 O1 Mo1 13.4(11) . 8_575
O8 Mo1 O1 Cr -89.2(12) . .
O8 Mo1 O4 Cr 77.3(10) . .
O8 Mo1 O4 Mo2 177.5(10) . .
O8 Mo1 O4 C4 -55(2) . .
O8 Mo1 O5 Mo2 -52(2) . .
O10 Mo1 O1 Mo1 62(3) . 8_575
O10 Mo1 O1 Cr -40(3) . .
O10 Mo1 O4 Cr 170.5(10) . .
O10 Mo1 O4 Mo2 -89.4(9) . .
O10 Mo1 O4 C4 38(2) . .
O10 Mo1 O5 Mo2 67.2(13) . .
O10 Mo1 O8 Mo1 177.8(15) . 8_575
O11 Mo2 O2 Cr 27(3) . .
O11 Mo2 O2 Mo3 -77(3) . .
O11 Mo2 O6 Mo3 -178.1(12) . .
O11 Mo2 O4 Mo1 87.2(10) . .
O11 Mo2 O4 Cr -173.1(11) . .
O11 Mo2 O4 C4 -43(2) . .
O11 Mo2 O5 Mo1 -68.0(14) . .
O12 Mo2 O2 Cr -171.5(10) . .
O12 Mo2 O2 Mo3 85.1(9) . .
O12 Mo2 O6 Mo3 -70.5(14) . .
O12 Mo2 O4 Mo1 -77(3) . .
O12 Mo2 O4 Cr 23(4) . .
O12 Mo2 O4 C4 153(3) . .
O12 Mo2 O5 Mo1 -175.8(12) . .
O14 Mo3 O2 Cr 169.0(9) . .
O14 Mo3 O2 Mo2 -86.8(9) . .
O14 Mo3 O3 Cr -29(3) . .
O14 Mo3 O3 Mo3 71(3) . 8_575
O14 Mo3 O3 C3 -159(3) . .
O14 Mo3 O6 Mo2 70.1(13) . .
O14 Mo3 O7 Mo3 175.1(14) . 8_575
N2 C7 C8 C11 -173(5) . .
N2 C17 C18 C19 170(5) . .
N2 C13 C14 C15 174(4) . .
N2 C9 C10 C12 -164(4) . .
C7 N2 C17 C18 -60(6) . .
C7 N2 C13 C14 -177(4) . .
C7 N2 C9 C10 63(5) . .
C7 C8 C11 C1A -147(5) . .
C17 N2 C7 C8 -62(6) . .
C17 N2 C13 C14 69(5) . .
C17 N2 C9 C10 -179(4) . .
C17 C18 C19 C20 -175(4) . .
C13 N2 C7 C8 -174(4) . .
C13 N2 C17 C18 51(6) . .
C13 N2 C9 C10 -59(6) . .
C13 C14 C15 C16 179(4) . .
C9 N2 C7 C8 55(6) . .
C9 N2 C17 C18 179(4) . .
C9 N2 C13 C14 -52(6) . .
C9 C10 C12 C1B 177(5) . .
N1 C25 C26 C27 180.000(8) . .
N1 C21 C22 C23 158(12) . .
C25 N1 C29 C30 0.000(7) . .
C25 N1 C21 C22 145(14) . .
C25 C26 C27 C28 118(5) . .
C25 C26 C27 C28 -118(5) . 8_575
O7 Mo3 O2 Cr 71.1(9) . .
O7 Mo3 O2 Mo2 175.3(9) . .
O7 Mo3 O3 Cr -86.1(12) . .
O7 Mo3 O3 Mo3 13.8(9) . 8_575
O7 Mo3 O3 C3 144(3) . .
O7 Mo3 O6 Mo2 -59(2) . .
C29 N1 C25 C26 0.000(6) . .
C29 N1 C21 C22 -85(15) . .
C29 C30 C31 C32 180.000(8) . .
C31 C30 C29 N1 180.000(5) . .
C21 N1 C25 C26 129(2) . .
C21 N1 C25 C26 -129(2) 8_575 .
C21 N1 C29 C30 -129(2) . .
C21 N1 C29 C30 129(2) 8_575 .
C21 N1 C21 C22 29(15) 8_575 .
C24 C23 C22 C21 147(5) . .

loop_
_platon_squeeze_void_nr
_platon_squeeze_void_average_x
_platon_squeeze_void_average_y
_platon_squeeze_void_average_z
_platon_squeeze_void_volume
_platon_squeeze_void_count_electrons
_platon_squeeze_void_content
1 0.461 0.250 0.078 245 22 ' '
2 0.539 0.750 -0.078 245 22 ' '
3 0.404 0.250 0.227 8 1 ' '
4 0.961 0.250 0.422 245 22 ' '
5 0.904 0.250 0.272 8 1 ' '
6 1.039 0.750 0.578 245 22 ' '
7 0.096 0.750 0.727 8 1 ' '
8 0.596 0.750 0.772 8 1 ' '
